data_7054310
loop_
_publ_author_name
'Karmakar, Anirban'
'Hazra, Susanta'
'Guedes da Silva, M. F\'atima C.'
'Pombeiro, Armando J. L.'

_publ_section_title
;
 Synthesis, structure and catalytic applications of amidoterephthalate
 copper complexes in the diastereoselective Henry reaction in aqueous
 medium
;
_journal_issue 10
_journal_name_full 'New J. Chem.'
_journal_page_first 4837
_journal_paper_doi 10.1039/C4NJ00878B
_journal_volume 38
_journal_year 2014
_chemical_formula_sum 'C17 H25 N3 O7'
_chemical_formula_weight 383.40
_chemical_name_systematic
;
 ?
;
_space_group_crystal_system triclinic
_space_group_IT_number 2
_space_group_name_Hall '-P 1'
_space_group_name_H-M_alt 'P -1'
_symmetry_space_group_name_Hall '-P 1'
_symmetry_space_group_name_H-M 'P -1'
_atom_sites_solution_hydrogens geom
_audit_creation_method SHELXL-2014
_cell_angle_alpha 99.775(7)
_cell_angle_beta 98.719(7)
_cell_angle_gamma 111.790(7)
_cell_formula_units_Z 2
_cell_length_a 7.8968(15)
_cell_length_b 8.8683(18)
_cell_length_c 16.015(3)
_cell_measurement_reflns_used 2369
_cell_measurement_temperature 296(2)
_cell_measurement_theta_max 22.37
_cell_measurement_theta_min 2.57
_cell_volume 997.7(3)
_computing_publication_material 'WinGX publication routines (Farrugia, 1999)'
_computing_structure_refinement 'SHELXL-2014 (Sheldrick, 2014)'
_computing_structure_solution 'SIR97 (Giacovazzo et al, 1997)'
_diffrn_ambient_temperature 296(2)
_diffrn_measured_fraction_theta_full 0.999
_diffrn_measured_fraction_theta_max 0.999
_diffrn_measurement_device_type 'Bruker APEX-II PHOTON 100 detector'
_diffrn_measurement_method '\f and \w scans'
_diffrn_radiation_source 'fine-focus sealed tube'
_diffrn_radiation_type MoK\a
_diffrn_radiation_wavelength 0.71073
_diffrn_reflns_av_R_equivalents 0.0552
_diffrn_reflns_av_unetI/netI 0.0423
_diffrn_reflns_Laue_measured_fraction_full 0.999
_diffrn_reflns_Laue_measured_fraction_max 0.999
_diffrn_reflns_limit_h_max 9
_diffrn_reflns_limit_h_min -9
_diffrn_reflns_limit_k_max 10
_diffrn_reflns_limit_k_min -10
_diffrn_reflns_limit_l_max 19
_diffrn_reflns_limit_l_min -19
_diffrn_reflns_number 14662
_diffrn_reflns_point_group_measured_fraction_full 0.999
_diffrn_reflns_point_group_measured_fraction_max 0.999
_diffrn_reflns_theta_full 25.242
_diffrn_reflns_theta_max 25.350
_diffrn_reflns_theta_min 2.552
_exptl_absorpt_coefficient_mu 0.100
_exptl_absorpt_correction_T_max 0.98
_exptl_absorpt_correction_T_min 0.95
_exptl_absorpt_correction_type multi-scan
_exptl_absorpt_process_details SADABS
_exptl_crystal_colour Yellow
_exptl_crystal_density_diffrn 1.276
_exptl_crystal_description Block
_exptl_crystal_F_000 408
_exptl_crystal_size_max 0.310
_exptl_crystal_size_mid 0.230
_exptl_crystal_size_min 0.150
_refine_diff_density_max 0.943
_refine_diff_density_min -0.212
_refine_diff_density_rms 0.063
_refine_ls_extinction_method none
_refine_ls_goodness_of_fit_ref 1.011
_refine_ls_hydrogen_treatment constr
_refine_ls_matrix_type full
_refine_ls_number_parameters 250
_refine_ls_number_reflns 3652
_refine_ls_number_restraints 0
_refine_ls_restrained_S_all 1.011
_refine_ls_R_factor_all 0.1473
_refine_ls_R_factor_gt 0.0832
_refine_ls_shift/su_max 0.001
_refine_ls_shift/su_mean 0.000
_refine_ls_structure_factor_coef Fsqd
_refine_ls_weighting_details 'w=1/[\s^2^(Fo^2^)+(0.1699P)^2^+0.0761P] where P=(Fo^2^+2Fc^2^)/3'
_refine_ls_weighting_scheme calc
_refine_ls_wR_factor_gt 0.2266
_refine_ls_wR_factor_ref 0.2831
_reflns_Friedel_coverage 0.000
_reflns_number_gt 1863
_reflns_number_total 3652
_reflns_threshold_expression 'I > 2\s(I)'
_cod_data_source_file c4nj00878b5.cif
_cod_data_source_block H2L1
_cod_depositor_comments 'Adding full bibliography for 7054309--7054312.cif.'
_cod_database_code 7054310
_shelx_space_group_comment
;
The symmetry employed for this shelxl refinement is uniquely defined
by the following loop, which should always be used as a source of
symmetry information in preference to the above space-group names.
They are only intended as comments.
;
_shelx_estimated_absorpt_t_min 0.970
_shelx_estimated_absorpt_t_max 0.985
_shelxl_version_number 2014-1

loop_
_space_group_symop_operation_xyz
'x, y, z'
'-x, -y, -z'

loop_
_atom_site_label
_atom_site_type_symbol
_atom_site_fract_x
_atom_site_fract_y
_atom_site_fract_z
_atom_site_U_iso_or_equiv
_atom_site_adp_type
_atom_site_occupancy
_atom_site_site_symmetry_order
_atom_site_calc_flag
_atom_site_refinement_flags_posn
_atom_site_refinement_flags_adp
C2 C 0.4885(5) 0.9688(4) 0.2377(2) 0.0640(9) Uani 1 1 d . .
C3 C 0.3232(5) 0.8866(5) 0.1738(2) 0.0724(10) Uani 1 1 d . .
H3 H 0.2403 0.9371 0.1641 0.087 Uiso 1 1 calc R U
C4 C 0.2837(5) 0.7289(5) 0.1251(2) 0.0700(10) Uani 1 1 d . .
H4 H 0.1716 0.6732 0.0829 0.084 Uiso 1 1 calc R U
C5 C 0.4040(5) 0.6503(4) 0.1364(2) 0.0615(9) Uani 1 1 d . .
C6 C 0.3534(5) 0.4799(4) 0.0806(2) 0.0656(9) Uani 1 1 d . .
C7 C 0.5760(5) 0.7352(4) 0.2018(2) 0.0622(9) Uani 1 1 d . .
C8 C 0.6132(5) 0.8939(4) 0.2510(2) 0.0662(9) Uani 1 1 d . .
H8 H 0.7242 0.9511 0.2937 0.079 Uiso 1 1 calc R U
C9 C 0.8630(5) 0.7127(4) 0.2745(2) 0.0692(10) Uani 1 1 d . .
C10 C 0.9556(5) 0.5923(5) 0.2701(3) 0.0818(11) Uani 1 1 d . .
H10A H 0.9842 0.5744 0.2134 0.098 Uiso 1 1 calc R U
H10B H 0.8678 0.4856 0.2754 0.098 Uiso 1 1 calc R U
C11 C 1.1338(6) 0.6504(6) 0.3397(3) 0.0981(14) Uani 1 1 d . .
H11A H 1.2240 0.7533 0.3333 0.147 Uiso 1 1 calc R U
H11B H 1.1837 0.5666 0.3339 0.147 Uiso 1 1 calc R U
H11C H 1.1070 0.6683 0.3962 0.147 Uiso 1 1 calc R U
C13 C 0.6336(7) 0.8182(6) 0.4823(3) 0.1024(14) Uani 1 1 d . .
H13A H 0.5409 0.7770 0.4282 0.154 Uiso 1 1 calc R U
H13B H 0.7260 0.9266 0.4840 0.154 Uiso 1 1 calc R U
H13C H 0.5744 0.8270 0.5299 0.154 Uiso 1 1 calc R U
C12 C 0.8899(7) 0.7606(6) 0.5581(3) 0.1248(19) Uani 1 1 d . .
H12A H 0.9463 0.6817 0.5506 0.187 Uiso 1 1 calc R U
H12B H 0.8574 0.7687 0.6136 0.187 Uiso 1 1 calc R U
H12C H 0.9770 0.8685 0.5557 0.187 Uiso 1 1 calc R U
C14 C 0.6641(5) 0.5559(5) 0.4365(2) 0.0806(12) Uani 1 1 d . .
H14 H 0.7316 0.4905 0.4435 0.097 Uiso 1 1 calc R U
C16 C -0.0043(6) 0.8223(5) 0.8162(3) 0.0932(13) Uani 1 1 d . .
H16A H -0.0968 0.7210 0.8229 0.140 Uiso 1 1 calc R U
H16B H 0.0444 0.7969 0.7667 0.140 Uiso 1 1 calc R U
H16C H -0.0607 0.8991 0.8074 0.140 Uiso 1 1 calc R U
C15 C 0.2587(6) 0.8056(5) 0.9145(3) 0.0900(12) Uani 1 1 d . .
H15A H 0.3502 0.8666 0.9684 0.135 Uiso 1 1 calc R U
H15B H 0.3213 0.7916 0.8687 0.135 Uiso 1 1 calc R U
H15C H 0.1789 0.6976 0.9202 0.135 Uiso 1 1 calc R U
C17 C 0.1814(5) 1.0452(5) 0.9423(2) 0.0751(11) Uani 1 1 d . .
H17 H 0.2813 1.0902 0.9910 0.090 Uiso 1 1 calc R U
C1 C 0.5422(5) 1.1414(5) 0.2932(2) 0.0737(10) Uani 1 1 d . .
N1 N 0.6983(4) 0.6578(3) 0.21485(18) 0.0690(8) Uani 1 1 d . .
H1 H 0.6647 0.5611 0.1801 0.083 Uiso 1 1 calc R U
N2 N 0.7225(4) 0.7048(4) 0.4894(2) 0.0785(9) Uani 1 1 d . .
N3 N 0.1467(4) 0.8973(4) 0.89371(18) 0.0715(8) Uani 1 1 d . .
O1 O 0.6868(4) 1.2112(4) 0.3500(2) 0.1142(12) Uani 1 1 d . .
O2 O 0.4234(4) 1.2059(3) 0.27607(18) 0.0991(10) Uani 1 1 d . .
H2O H 0.4614 1.2996 0.3086 0.149 Uiso 1 1 calc R U
O3 O 0.1921(4) 0.4220(3) 0.02491(18) 0.0878(9) Uani 1 1 d . .
H3O H 0.1649 0.3248 -0.0005 0.132 Uiso 1 1 calc R U
O4 O 0.4504(4) 0.4020(3) 0.08469(17) 0.0846(8) Uani 1 1 d . .
O5 O 0.9309(4) 0.8478(4) 0.3279(2) 0.1057(11) Uani 1 1 d . .
O6 O 0.5149(5) 0.4996(4) 0.3752(2) 0.1098(11) Uani 1 1 d . .
O7 O 0.0905(4) 1.1281(3) 0.92771(17) 0.0886(9) Uani 1 1 d . .

loop_
_atom_site_aniso_label
_atom_site_aniso_U_11
_atom_site_aniso_U_22
_atom_site_aniso_U_33
_atom_site_aniso_U_23
_atom_site_aniso_U_13
_atom_site_aniso_U_12
C2 0.064(2) 0.059(2) 0.063(2) 0.0068(16) 0.0115(16) 0.0230(17)
C3 0.065(2) 0.073(2) 0.074(2) 0.0072(18) 0.0030(18) 0.0324(18)
C4 0.064(2) 0.069(2) 0.067(2) 0.0062(17) 0.0020(17) 0.0260(18)
C5 0.058(2) 0.063(2) 0.0575(19) 0.0089(15) 0.0094(15) 0.0220(16)
C6 0.060(2) 0.064(2) 0.067(2) 0.0079(17) 0.0088(17) 0.0245(18)
C7 0.063(2) 0.056(2) 0.0622(19) 0.0111(16) 0.0129(16) 0.0213(16)
C8 0.064(2) 0.057(2) 0.066(2) 0.0059(16) 0.0069(16) 0.0184(17)
C9 0.059(2) 0.060(2) 0.079(2) 0.0059(18) 0.0072(18) 0.0224(17)
C10 0.068(2) 0.072(2) 0.096(3) 0.007(2) 0.005(2) 0.0288(19)
C11 0.082(3) 0.096(3) 0.116(3) 0.019(3) 0.001(2) 0.047(2)
C13 0.123(4) 0.078(3) 0.099(3) 0.004(2) 0.014(3) 0.046(3)
C12 0.109(4) 0.102(4) 0.119(4) -0.003(3) -0.025(3) 0.027(3)
C14 0.064(2) 0.079(3) 0.069(2) 0.0008(19) -0.0021(18) 0.0105(19)
C16 0.090(3) 0.080(3) 0.085(3) -0.010(2) -0.013(2) 0.034(2)
C15 0.092(3) 0.088(3) 0.088(3) 0.015(2) 0.006(2) 0.044(2)
C17 0.064(2) 0.076(3) 0.069(2) 0.0001(19) 0.0036(18) 0.024(2)
C1 0.072(2) 0.067(2) 0.075(2) 0.0015(18) 0.011(2) 0.031(2)
N1 0.0605(18) 0.0600(17) 0.0757(18) 0.0005(14) 0.0009(14) 0.0255(14)
N2 0.074(2) 0.072(2) 0.0726(19) 0.0054(16) 0.0061(16) 0.0207(16)
N3 0.0691(19) 0.0670(18) 0.0689(17) 0.0023(14) 0.0061(14) 0.0274(15)
O1 0.085(2) 0.092(2) 0.132(3) -0.0342(18) -0.0298(19) 0.0480(17)
O2 0.093(2) 0.0782(18) 0.107(2) -0.0157(15) -0.0176(16) 0.0459(16)
O3 0.0687(16) 0.0715(17) 0.0960(19) -0.0162(14) -0.0131(14) 0.0273(13)
O4 0.0787(17) 0.0714(16) 0.0870(17) -0.0048(13) -0.0061(14) 0.0324(14)
O5 0.0873(19) 0.0786(18) 0.121(2) -0.0186(17) -0.0280(17) 0.0397(15)
O6 0.110(2) 0.089(2) 0.114(2) -0.0039(17) 0.0055(19) 0.0428(18)
O7 0.0740(18) 0.0766(17) 0.0940(18) -0.0123(14) -0.0056(14) 0.0315(15)

loop_
_atom_type_symbol
_atom_type_description
_atom_type_scat_dispersion_real
_atom_type_scat_dispersion_imag
_atom_type_scat_source
C C 0.0033 0.0016 'International Tables Vol C Tables 4.2.6.8 and 6.1.1.4'
H H 0.0000 0.0000 'International Tables Vol C Tables 4.2.6.8 and 6.1.1.4'
N N 0.0061 0.0033 'International Tables Vol C Tables 4.2.6.8 and 6.1.1.4'
O O 0.0106 0.0060 'International Tables Vol C Tables 4.2.6.8 and 6.1.1.4'

loop_
_geom_angle_atom_site_label_1
_geom_angle_atom_site_label_2
_geom_angle_atom_site_label_3
_geom_angle
C3 C2 C8 120.2(3)
C3 C2 C1 122.1(3)
C8 C2 C1 117.7(3)
C4 C3 C2 118.9(3)
C4 C3 H3 120.6
C2 C3 H3 120.6
C3 C4 C5 122.5(3)
C3 C4 H4 118.7
C5 C4 H4 118.7
C4 C5 C7 118.9(3)
C4 C5 C6 119.8(3)
C7 C5 C6 121.4(3)
O4 C6 O3 122.4(3)
O4 C6 C5 124.7(3)
O3 C6 C5 112.9(3)
N1 C7 C8 122.2(3)
N1 C7 C5 119.8(3)
C8 C7 C5 117.9(3)
C2 C8 C7 121.5(3)
C2 C8 H8 119.2
C7 C8 H8 119.2
O5 C9 N1 123.5(3)
O5 C9 C10 122.3(3)
N1 C9 C10 114.2(3)
C9 C10 C11 113.9(3)
C9 C10 H10A 108.8
C11 C10 H10A 108.8
C9 C10 H10B 108.8
C11 C10 H10B 108.8
H10A C10 H10B 107.7
C10 C11 H11A 109.5
C10 C11 H11B 109.5
H11A C11 H11B 109.5
C10 C11 H11C 109.5
H11A C11 H11C 109.5
H11B C11 H11C 109.5
N2 C13 H13A 109.5
N2 C13 H13B 109.5
H13A C13 H13B 109.5
N2 C13 H13C 109.5
H13A C13 H13C 109.5
H13B C13 H13C 109.5
N2 C12 H12A 109.5
N2 C12 H12B 109.5
H12A C12 H12B 109.5
N2 C12 H12C 109.5
H12A C12 H12C 109.5
H12B C12 H12C 109.5
O6 C14 N2 120.6(4)
O6 C14 H14 119.7
N2 C14 H14 119.7
N3 C16 H16A 109.5
N3 C16 H16B 109.5
H16A C16 H16B 109.5
N3 C16 H16C 109.5
H16A C16 H16C 109.5
H16B C16 H16C 109.5
N3 C15 H15A 109.5
N3 C15 H15B 109.5
H15A C15 H15B 109.5
N3 C15 H15C 109.5
H15A C15 H15C 109.5
H15B C15 H15C 109.5
O7 C17 N3 124.4(3)
O7 C17 H17 117.8
N3 C17 H17 117.8
O1 C1 O2 124.0(3)
O1 C1 C2 121.3(4)
O2 C1 C2 114.7(3)
C9 N1 C7 129.3(3)
C9 N1 H1 115.4
C7 N1 H1 115.4
C14 N2 C13 124.2(3)
C14 N2 C12 118.2(4)
C13 N2 C12 117.5(4)
C17 N3 C16 120.4(3)
C17 N3 C15 121.8(3)
C16 N3 C15 117.8(3)
C1 O2 H2O 109.5
C6 O3 H3O 109.5

loop_
_geom_bond_atom_site_label_1
_geom_bond_atom_site_label_2
_geom_bond_distance
C2 C3 1.384(5)
C2 C8 1.388(5)
C2 C1 1.502(5)
C3 C4 1.376(5)
C3 H3 0.9300
C4 C5 1.380(5)
C4 H4 0.9300
C5 C7 1.431(4)
C5 C6 1.492(5)
C6 O4 1.209(4)
C6 O3 1.303(4)
C7 N1 1.389(4)
C7 C8 1.390(5)
C8 H8 0.9300
C9 O5 1.220(4)
C9 N1 1.355(4)
C9 C10 1.500(5)
C10 C11 1.510(5)
C10 H10A 0.9700
C10 H10B 0.9700
C11 H11A 0.9600
C11 H11B 0.9600
C11 H11C 0.9600
C13 N2 1.434(5)
C13 H13A 0.9600
C13 H13B 0.9600
C13 H13C 0.9600
C12 N2 1.446(5)
C12 H12A 0.9600
C12 H12B 0.9600
C12 H12C 0.9600
C14 O6 1.284(4)
C14 N2 1.313(5)
C14 H14 0.9300
C16 N3 1.445(4)
C16 H16A 0.9600
C16 H16B 0.9600
C16 H16C 0.9600
C15 N3 1.446(5)
C15 H15A 0.9600
C15 H15B 0.9600
C15 H15C 0.9600
C17 O7 1.228(4)
C17 N3 1.313(5)
C17 H17 0.9300
C1 O1 1.218(4)
C1 O2 1.286(4)
N1 H1 0.8600
O2 H2O 0.8200
O3 H3O 0.8200

loop_
_geom_hbond_atom_site_label_D
_geom_hbond_atom_site_label_H
_geom_hbond_atom_site_label_A
_geom_hbond_distance_DH
_geom_hbond_distance_HA
_geom_hbond_distance_DA
_geom_hbond_angle_DHA
_geom_hbond_site_symmetry_A
N1 H1 O4 0.86 1.98 2.680(3) 138.5 .
O2 H2O O6 0.82 1.77 2.584(4) 173.0 1_565
O3 H3O O7 0.82 1.75 2.560(3) 169.0 1_544
C8 H8 O5 0.93 2.19 2.824(5) 124.2 .
C12 H12C O5 0.96 2.64 3.289(6) 125.1 2_776
C14 H14 O1 0.93 2.54 3.215(5) 130.1 1_545
C17 H17 O4 0.93 2.63 3.289(4) 128.3 1_566
